data_2228731
loop_
_publ_author_name
'Starosta, Wojciech'
'Leciejewicz, Janusz'

_publ_section_title
;
 Poly[di-\m-aqua-\m~4~-(pyrazine-2,5-dicarboxylato)-dilithium(I)]
;
_journal_coeditor_code HB5759
_journal_issue 1
_journal_name_full 'Acta Crystallographica Section E'
_journal_page_first m50
_journal_page_last m51
_journal_paper_doi 10.1107/S1600536810050762
_journal_volume 67
_journal_year 2011
_chemical_formula_iupac '[Li2 (C6 H2 N2 O2) (H2 O)2 ]'
_chemical_formula_moiety 'C6 H6 Li2 N2 O6'
_chemical_formula_sum 'C6 H6 Li2 N2 O6'
_chemical_formula_weight 216.01
_chemical_name_systematic
;
Poly[di-\m-aqua-\m~4~-(pyrazine-2,5-dicarboxylato)-dilithium(I)]
;
_space_group_IT_number 14
_symmetry_cell_setting monoclinic
_symmetry_space_group_name_Hall '-P 2yn'
_symmetry_space_group_name_H-M 'P 1 21/n 1'
_atom_sites_solution_hydrogens geom
_atom_sites_solution_primary direct
_atom_sites_solution_secondary difmap
_audit_creation_method SHELXL-97
_cell_angle_alpha 90.00
_cell_angle_beta 99.71(3)
_cell_angle_gamma 90.00
_cell_formula_units_Z 4
_cell_length_a 7.2107(14)
_cell_length_b 7.3646(15)
_cell_length_c 15.327(3)
_cell_measurement_reflns_used 25
_cell_measurement_temperature 293(2)
_cell_measurement_theta_max 15
_cell_measurement_theta_min 6
_cell_volume 802.3(3)
_computing_cell_refinement 'KM-4 Software (Kuma, 1996)'
_computing_data_collection 'KM-4 Software (Kuma, 1996)'
_computing_data_reduction 'DATAPROC (Kuma, 2001)'
_computing_molecular_graphics 'SHELXTL (Sheldrick, 2008)'
_computing_publication_material 'SHELXTL (Sheldrick, 2008)'
_computing_structure_refinement 'SHELXL97 (Sheldrick, 2008)'
_computing_structure_solution 'SHELXS97 (Sheldrick, 2008)'
_diffrn_ambient_temperature 293(2)
_diffrn_measured_fraction_theta_full 0.996
_diffrn_measured_fraction_theta_max 0.996
_diffrn_measurement_device_type 'Kuma KM-4 four-circle'
_diffrn_measurement_method 'profile data from \w/2\q'
_diffrn_radiation_monochromator graphite
_diffrn_radiation_source 'fine-focus sealed tube'
_diffrn_radiation_type MoK\a
_diffrn_radiation_wavelength 0.71073
_diffrn_reflns_av_R_equivalents 0.0692
_diffrn_reflns_av_sigmaI/netI 0.0285
_diffrn_reflns_limit_h_max 10
_diffrn_reflns_limit_h_min 0
_diffrn_reflns_limit_k_max 10
_diffrn_reflns_limit_k_min 0
_diffrn_reflns_limit_l_max 21
_diffrn_reflns_limit_l_min -21
_diffrn_reflns_number 2520
_diffrn_reflns_theta_full 30.09
_diffrn_reflns_theta_max 30.09
_diffrn_reflns_theta_min 2.70
_diffrn_standards_decay_% 0.55
_diffrn_standards_interval_count 200
_diffrn_standards_number 3
_exptl_absorpt_coefficient_mu 0.155
_exptl_absorpt_correction_T_max 0.985
_exptl_absorpt_correction_T_min 0.976
_exptl_absorpt_correction_type analytical
_exptl_absorpt_process_details '(CrysAlis RED; Oxford Diffraction, 2008)'
_exptl_crystal_colour colourless
_exptl_crystal_density_diffrn 1.788
_exptl_crystal_density_method 'not measured'
_exptl_crystal_description plates
_exptl_crystal_F_000 440
_exptl_crystal_size_max 0.33
_exptl_crystal_size_mid 0.17
_exptl_crystal_size_min 0.15
_refine_diff_density_max 0.734
_refine_diff_density_min -0.623
_refine_ls_extinction_method none
_refine_ls_goodness_of_fit_ref 0.992
_refine_ls_hydrogen_treatment mixed
_refine_ls_matrix_type full
_refine_ls_number_parameters 161
_refine_ls_number_reflns 2348
_refine_ls_number_restraints 0
_refine_ls_restrained_S_all 0.992
_refine_ls_R_factor_all 0.0786
_refine_ls_R_factor_gt 0.0537
_refine_ls_shift/su_max 0.001
_refine_ls_shift/su_mean 0.000
_refine_ls_structure_factor_coef Fsqd
_refine_ls_weighting_details 'calc w=1/[\s^2^(Fo^2^)+(0.1327P)^2^+0.0049P] where P=(Fo^2^+2Fc^2^)/3'
_refine_ls_weighting_scheme calc
_refine_ls_wR_factor_gt 0.1434
_refine_ls_wR_factor_ref 0.1610
_reflns_number_gt 1694
_reflns_number_total 2348
_reflns_threshold_expression I>2\s(I)
_cod_data_source_file hb5759.cif
_cod_data_source_block I
_cod_original_cell_volume 802.2(3)
_cod_original_sg_symbol_H-M 'P 21/n'
_cod_database_code 2228731
_cod_database_fobs_code 2228731

loop_
_symmetry_equiv_pos_as_xyz
'x, y, z'
'-x+1/2, y+1/2, -z+1/2'
'-x, -y, -z'
'x-1/2, -y-1/2, z-1/2'

loop_
_atom_site_type_symbol
_atom_site_label
_atom_site_fract_x
_atom_site_fract_y
_atom_site_fract_z
_atom_site_U_iso_or_equiv
_atom_site_adp_type
_atom_site_calc_flag
_atom_site_refinement_flags
_atom_site_occupancy
_atom_site_disorder_assembly
_atom_site_disorder_group
O O5 0.92850(16) 0.21032(15) 1.23861(7) 0.0235(3) Uani d . 1 . .
N N2 0.85719(16) 0.06063(16) 0.86051(8) 0.0178(3) Uani d . 1 . .
O O3 0.99726(17) 0.31016(14) 0.76139(7) 0.0248(3) Uani d . 1 . .
O O6 0.54300(17) 0.41912(16) 1.12325(8) 0.0248(3) Uani d . 1 . .
N N1 0.76024(18) 0.16459(17) 1.02138(8) 0.0194(3) Uani d . 1 . .
O O1 0.65141(17) -0.08194(16) 1.12869(7) 0.0258(3) Uani d . 1 . .
C C7 0.69244(18) -0.14435(18) 1.05880(8) 0.0171(3) Uani d . 1 . .
C C3 0.85787(18) 0.23438(19) 0.88494(9) 0.0167(3) Uani d . 1 . .
C C8 0.9150(2) 0.37044(19) 0.82054(9) 0.0194(3) Uani d . 1 . .
O O2 0.68766(17) -0.30725(14) 1.03608(7) 0.0252(3) Uani d . 1 . .
O O4 0.8671(2) 0.53125(16) 0.83062(9) 0.0342(3) Uani d . 1 . .
C C5 0.80318(19) -0.06117(19) 0.91591(9) 0.0177(3) Uani d . 1 . .
H H5 0.7990 -0.1835 0.9006 0.021 Uiso calc R 1 . .
C C6 0.75335(17) -0.00880(18) 0.99566(8) 0.0155(3) Uani d . 1 . .
C C2 0.8103(2) 0.28635(19) 0.96561(9) 0.0202(3) Uani d . 1 . .
H H2 0.8136 0.4087 0.9808 0.024 Uiso calc R 1 . .
Li Li2 0.9486(5) 0.0403(4) 0.7358(2) 0.0360(7) Uani d . 1 . .
Li Li1 0.6732(4) 0.1742(4) 1.1630(2) 0.0298(6) Uani d . 1 . .
H H51 0.908(4) 0.263(4) 1.284(2) 0.063(9) Uiso d . 1 . .
H H62 0.609(4) 0.503(4) 1.1012(17) 0.049(7) Uiso d . 1 . .
H H52 0.994(4) 0.294(4) 1.2126(18) 0.051(7) Uiso d . 1 . .
H H61 0.472(5) 0.375(5) 1.079(3) 0.093(12) Uiso d . 1 . .

loop_
_atom_site_aniso_label
_atom_site_aniso_U_11
_atom_site_aniso_U_22
_atom_site_aniso_U_33
_atom_site_aniso_U_12
_atom_site_aniso_U_13
_atom_site_aniso_U_23
O5 0.0301(6) 0.0199(5) 0.0225(5) -0.0017(4) 0.0104(4) -0.0037(4)
N2 0.0191(5) 0.0162(5) 0.0190(5) 0.0008(4) 0.0059(4) 0.0006(4)
O3 0.0301(6) 0.0227(5) 0.0246(5) 0.0010(4) 0.0137(4) 0.0013(4)
O6 0.0298(6) 0.0216(5) 0.0246(5) -0.0021(4) 0.0096(4) 0.0010(4)
N1 0.0229(6) 0.0172(6) 0.0191(5) 0.0018(4) 0.0064(4) -0.0001(4)
O1 0.0365(6) 0.0212(5) 0.0230(5) 0.0003(4) 0.0148(5) 0.0015(4)
C7 0.0148(6) 0.0174(6) 0.0191(6) -0.0001(5) 0.0033(5) 0.0010(5)
C3 0.0156(6) 0.0166(6) 0.0182(6) 0.0019(4) 0.0037(5) 0.0015(4)
C8 0.0213(7) 0.0169(6) 0.0211(6) 0.0007(5) 0.0063(5) 0.0025(5)
O2 0.0335(6) 0.0178(5) 0.0259(5) -0.0039(4) 0.0094(4) -0.0006(4)
O4 0.0516(8) 0.0171(5) 0.0400(7) 0.0061(5) 0.0249(6) 0.0042(5)
C5 0.0197(6) 0.0152(6) 0.0192(6) -0.0008(5) 0.0057(5) -0.0004(4)
C6 0.0145(6) 0.0145(6) 0.0178(6) 0.0008(4) 0.0035(5) 0.0014(4)
C2 0.0264(7) 0.0145(6) 0.0211(6) 0.0025(5) 0.0082(5) 0.0003(5)
Li2 0.053(2) 0.0239(14) 0.0359(16) -0.0019(13) 0.0218(15) -0.0027(11)
Li1 0.0305(14) 0.0250(13) 0.0332(14) 0.0005(11) 0.0033(11) -0.0046(11)

loop_
_atom_type_symbol
_atom_type_description
_atom_type_scat_dispersion_real
_atom_type_scat_dispersion_imag
_atom_type_scat_source
C C 0.0033 0.0016 'International Tables Vol C Tables 4.2.6.8 and 6.1.1.4'
H H 0.0000 0.0000 'International Tables Vol C Tables 4.2.6.8 and 6.1.1.4'
Li Li -0.0003 0.0001 'International Tables Vol C Tables 4.2.6.8 and 6.1.1.4'
N N 0.0061 0.0033 'International Tables Vol C Tables 4.2.6.8 and 6.1.1.4'
O O 0.0106 0.0060 'International Tables Vol C Tables 4.2.6.8 and 6.1.1.4'

loop_
_geom_angle_atom_site_label_1
_geom_angle_atom_site_label_2
_geom_angle_atom_site_label_3
_geom_angle_site_symmetry_1
_geom_angle_site_symmetry_3
_geom_angle
_geom_angle_publ_flag
Li1 O5 Li2 . 3_757 108.24(14) ?
Li1 O5 H51 . . 105(2) ?
Li2 O5 H51 3_757 . 113(2) ?
Li1 O5 H52 . . 109.1(17) ?
Li2 O5 H52 3_757 . 117.0(18) ?
H51 O5 H52 . . 103(3) ?
C3 N2 C5 . . 116.94(12) ?
C3 N2 Li2 . . 109.43(13) ?
C5 N2 Li2 . . 133.63(13) ?
C8 O3 Li2 . . 113.48(13) ?
C8 O3 Li1 . 4_665 155.36(13) ?
Li2 O3 Li1 . 4_665 91.16(13) ?
Li2 O6 Li1 4_566 . 94.61(13) ?
Li2 O6 H62 4_566 . 121.1(18) ?
Li1 O6 H62 . . 118.3(19) ?
Li2 O6 H61 4_566 . 120(3) ?
Li1 O6 H61 . . 95(3) ?
H62 O6 H61 . . 105(3) ?
C2 N1 C6 . . 117.11(12) ?
C2 N1 Li1 . . 135.56(12) ?
C6 N1 Li1 . . 107.34(11) ?
C7 O1 Li1 . . 124.49(14) ?
O1 C7 O2 . . 126.51(13) ?
O1 C7 C6 . . 116.42(12) ?
O2 C7 C6 . . 117.07(12) ?
N2 C3 C2 . . 121.60(12) ?
N2 C3 C8 . . 116.19(11) ?
C2 C3 C8 . . 122.21(12) ?
O3 C8 O4 . . 127.07(13) ?
O3 C8 C3 . . 117.04(13) ?
O4 C8 C3 . . 115.82(12) ?
C8 O4 Li2 . 2_656 104.05(13) ?
N2 C5 C6 . . 121.33(13) ?
N2 C5 H5 . . 119.3 ?
C6 C5 H5 . . 119.3 ?
N1 C6 C5 . . 121.63(12) ?
N1 C6 C7 . . 116.40(11) ?
C5 C6 C7 . . 121.96(12) ?
N1 C2 C3 . . 121.33(13) ?
N1 C2 H2 . . 119.3 ?
C3 C2 H2 . . 119.3 ?
O6 Li2 O3 4_665 . 86.97(13) ?
O6 Li2 O5 4_665 3_757 95.80(14) ?
O3 Li2 O5 . 3_757 141.4(2) ?
O6 Li2 N2 4_665 . 167.10(18) ?
O3 Li2 N2 . . 80.13(12) ?
O5 Li2 N2 3_757 . 94.63(14) ?
O6 Li2 O4 4_665 2_646 94.45(15) ?
O3 Li2 O4 . 2_646 103.58(15) ?
O5 Li2 O4 3_757 2_646 114.53(15) ?
N2 Li2 O4 . 2_646 88.10(13) ?
O6 Li2 Li1 4_665 4_665 43.94(9) ?
O3 Li2 Li1 . 4_665 45.59(9) ?
O5 Li2 Li1 3_757 4_665 117.39(15) ?
N2 Li2 Li1 . 4_665 123.78(15) ?
O4 Li2 Li1 2_646 4_665 114.10(14) ?
O6 Li2 Li1 4_665 3_757 95.92(14) ?
O3 Li2 Li1 . 3_757 105.87(15) ?
O5 Li2 Li1 3_757 3_757 35.51(9) ?
N2 Li2 Li1 . 3_757 88.18(13) ?
O4 Li2 Li1 2_646 3_757 149.19(14) ?
Li1 Li2 Li1 4_665 3_757 93.17(11) ?
O1 Li1 O5 . . 107.76(15) ?
O1 Li1 O6 . . 138.27(17) ?
O5 Li1 O6 . . 112.16(15) ?
O1 Li1 O3 . 4_566 102.21(15) ?
O5 Li1 O3 . 4_566 100.41(14) ?
O6 Li1 O3 . 4_566 82.36(12) ?
O1 Li1 N1 . . 75.27(11) ?
O5 Li1 N1 . . 100.00(14) ?
O6 Li1 N1 . . 86.19(12) ?
O3 Li1 N1 4_566 . 159.18(16) ?
O1 Li1 Li2 . 4_566 139.07(16) ?
O5 Li1 Li2 . 4_566 101.09(13) ?
O6 Li1 Li2 . 4_566 41.45(9) ?
O3 Li1 Li2 4_566 4_566 43.25(9) ?
N1 Li1 Li2 . 4_566 127.64(14) ?
O1 Li1 Li2 . 3_757 71.81(11) ?
O5 Li1 Li2 . 3_757 36.25(8) ?
O6 Li1 Li2 . 3_757 148.18(15) ?
O3 Li1 Li2 4_566 3_757 103.68(13) ?
N1 Li1 Li2 . 3_757 95.21(12) ?
Li2 Li1 Li2 4_566 3_757 128.23(11) ?
O1 Li1 H61 . . 117.0(10) ?
O5 Li1 H61 . . 131.5(10) ?
O6 Li1 H61 . . 21.3(10) ?
O3 Li1 H61 4_566 . 88.0(9) ?
N1 Li1 H61 . . 75.4(9) ?
Li2 Li1 H61 4_566 . 54.9(10) ?
Li2 Li1 H61 3_757 . 164.0(10) ?

loop_
_geom_bond_atom_site_label_1
_geom_bond_atom_site_label_2
_geom_bond_site_symmetry_2
_geom_bond_distance
_geom_bond_publ_flag
O5 Li2 3_757 2.056(4) ?
O3 Li1 4_665 2.131(3) ?
O6 Li2 4_566 1.981(3) ?
O4 Li2 2_656 2.332(4) ?
Li1 O1 . 1.958(3) y
Li1 O5 . 2.020(3) y
Li1 O6 . 2.077(3) y
Li1 O3 4_566 2.131(3) y
Li1 N1 . 2.360(3) y
Li2 O6 4_665 1.981(3) y
Li2 O3 . 2.045(3) y
Li2 O5 3_757 2.056(3) y
Li2 O4 2_646 2.332(4) y
Li2 N2 . 2.129(3) y
O5 H51 . 0.83(3) ?
O5 H52 . 0.91(3) ?
N2 C3 . 1.3330(18) ?
N2 C5 . 1.3376(17) ?
O3 C8 . 1.2458(17) ?
O6 H62 . 0.88(3) ?
O6 H61 . 0.84(4) ?
N1 C2 . 1.3303(18) ?
N1 C6 . 1.3348(18) ?
O1 C7 . 1.2463(17) ?
C7 O2 . 1.2481(17) ?
C7 C6 . 1.5064(18) ?
C3 C2 . 1.3913(18) ?
C3 C8 . 1.5117(19) ?
C8 O4 . 1.2506(19) ?
C5 C6 . 1.3857(18) ?
C5 H5 . 0.9300 ?
C2 H2 . 0.9300 ?
Li2 Li1 4_665 2.983(4) ?
Li2 Li1 3_757 3.303(5) ?
Li1 Li2 4_566 2.983(4) ?
Li1 Li2 3_757 3.303(5) ?
Li1 H61 . 2.30(4) ?

loop_
_geom_hbond_atom_site_label_D
_geom_hbond_atom_site_label_H
_geom_hbond_atom_site_label_A
_geom_hbond_site_symmetry_A
_geom_hbond_distance_DH
_geom_hbond_distance_HA
_geom_hbond_distance_DA
_geom_hbond_angle_DHA
O6 H62 O2 1_565 0.88(3) 1.86(3) 2.7210(16) 165(3)
O6 H61 O2 3_657 0.84(4) 2.00(4) 2.8351(19) 170(4)
O5 H52 O4 3_767 0.91(3) 1.82(3) 2.7292(17) 175(3)
O5 H51 O1 2_657 0.83(3) 1.87(3) 2.6842(16) 169(3)
